data_4060257
_journal_name_full Organometallics
_journal_paper_doi 10.1021/om034268l
_journal_year 2004
_chemical_formula_sum 'C46 H90 B20 Li N2 O6 P2 Sm'
_chemical_formula_weight 1202.63
_space_group_IT_number 14
_symmetry_cell_setting monoclinic
_symmetry_space_group_name_Hall '-P 2yn'
_symmetry_space_group_name_H-M 'P 1 21/n 1'
_atom_sites_solution_hydrogens geom
_atom_sites_solution_primary direct
_atom_sites_solution_secondary difmap
_cell_angle_alpha 90.00
_cell_angle_beta 102.994(4)
_cell_angle_gamma 90.00
_cell_formula_units_Z 4
_cell_length_a 18.160(3)
_cell_length_b 18.178(3)
_cell_length_c 21.215(4)
_cell_measurement_reflns_used ?
_cell_measurement_temperature 293(2)
_cell_measurement_theta_max ?
_cell_measurement_theta_min ?
_cell_volume 6824(2)
_diffrn_ambient_temperature 293(2)
_diffrn_detector_area_resol_mean ?
_diffrn_measurement_device_type 'CCD area detector'
_diffrn_measurement_method 'phi and omega scans'
_diffrn_radiation_monochromator graphite
_diffrn_radiation_source 'fine-focus sealed tube'
_diffrn_radiation_type MoK\a
_diffrn_radiation_wavelength 0.71073
_diffrn_reflns_av_R_equivalents 0.0625
_diffrn_reflns_av_sigmaI/netI 0.0638
_diffrn_reflns_limit_h_max 21
_diffrn_reflns_limit_h_min -17
_diffrn_reflns_limit_k_max 21
_diffrn_reflns_limit_k_min -21
_diffrn_reflns_limit_l_max 23
_diffrn_reflns_limit_l_min -25
_diffrn_reflns_number 36456
_diffrn_reflns_theta_max 25.00
_diffrn_reflns_theta_min 1.49
_diffrn_standards_decay_% ?
_diffrn_standards_interval_count ?
_diffrn_standards_interval_time ?
_diffrn_standards_number ?
_exptl_absorpt_coefficient_mu 0.948
_exptl_absorpt_correction_T_max 1.0000
_exptl_absorpt_correction_T_min 0.6352
_exptl_absorpt_correction_type SADABS
_exptl_absorpt_process_details ?
_exptl_crystal_colour red
_exptl_crystal_density_diffrn 1.171
_exptl_crystal_density_meas ?
_exptl_crystal_density_method 'not measured'
_exptl_crystal_description prism
_exptl_crystal_F_000 2492
_exptl_crystal_size_max 0.62
_exptl_crystal_size_mid 0.34
_exptl_crystal_size_min 0.26
_refine_ls_extinction_coef ?
_refine_ls_extinction_method none
_refine_ls_goodness_of_fit_ref 1.063
_refine_ls_hydrogen_treatment mixed
_refine_ls_matrix_type full
_refine_ls_number_parameters 602
_refine_ls_number_reflns 12030
_refine_ls_number_restraints 0
_refine_ls_restrained_S_all 1.063
_refine_ls_R_factor_all 0.0956
_refine_ls_R_factor_gt 0.0680
_refine_ls_shift/su_max 0.019
_refine_ls_shift/su_mean 0.003
_refine_ls_structure_factor_coef Fsqd
_refine_ls_weighting_details 'calc w=1/[\s^2^(Fo^2^)+(0.1459P)^2^+0.0000P] where P=(Fo^2^+2Fc^2^)/3'
_refine_ls_weighting_scheme calc
_refine_ls_wR_factor_gt 0.2147
_refine_ls_wR_factor_ref 0.2304
_reflns_number_gt 7921
_reflns_number_total 12030
_reflns_threshold_expression >2sigma(I)
_cod_original_sg_symbol_H-M 'P 21/n'
_cod_database_code 4060257

loop_
_symmetry_equiv_pos_as_xyz
'x, y, z'
'-x+1/2, y+1/2, -z+1/2'
'-x, -y, -z'
'x-1/2, -y-1/2, z-1/2'

loop_
_atom_site_label
_atom_site_type_symbol
_atom_site_fract_x
_atom_site_fract_y
_atom_site_fract_z
_atom_site_U_iso_or_equiv
_atom_site_adp_type
_atom_site_occupancy
_atom_site_symmetry_multiplicity
_atom_site_calc_flag
_atom_site_refinement_flags
_atom_site_disorder_assembly
_atom_site_disorder_group
Sm1 Sm 0.87533(2) 0.209192(18) 0.491763(17) 0.04806(17) Uani 1 1 d . . .
P2 P 0.78095(13) 0.09096(11) 0.60892(10) 0.0587(5) Uani 1 1 d . . .
P1 P 0.92647(13) 0.31093(11) 0.34614(9) 0.0581(5) Uani 1 1 d . . .
Li1 Li 0.3611(11) 0.3319(9) 0.5249(10) 0.098(5) Uani 1 1 d . . .
N1 N 0.9553(4) 0.3951(4) 0.3310(3) 0.0689(18) Uani 1 1 d . . .
N2 N 0.8207(6) 0.0437(4) 0.6765(3) 0.088(3) Uani 1 1 d . . .
B3 B 0.7740(5) 0.3674(5) 0.3820(4) 0.063(2) Uani 1 1 d . . .
H3 H 0.8019 0.4073 0.4186 0.076 Uiso 1 1 calc R . .
B4 B 0.7635(6) 0.3832(6) 0.2977(4) 0.071(3) Uani 1 1 d . . .
H4 H 0.7845 0.4334 0.2788 0.085 Uiso 1 1 calc R . .
B5 B 0.7677(7) 0.2958(6) 0.2613(5) 0.082(3) Uani 1 1 d . . .
H5 H 0.7905 0.2892 0.2178 0.099 Uiso 1 1 calc R . .
B6 B 0.7838(6) 0.2290(5) 0.3240(6) 0.076(3) Uani 1 1 d . . .
H6 H 0.8181 0.1794 0.3225 0.091 Uiso 1 1 calc R . .
B7 B 0.6966(6) 0.3149(6) 0.3912(5) 0.076(3) Uani 1 1 d . . .
H7 H 0.6723 0.3207 0.4340 0.091 Uiso 1 1 calc R . .
B8 B 0.6830(6) 0.3829(6) 0.3312(5) 0.077(3) Uani 1 1 d . . .
H8 H 0.6507 0.4334 0.3346 0.093 Uiso 1 1 calc R . .
B9 B 0.6796(7) 0.3391(7) 0.2568(5) 0.038(3) Uani 0.54 1 d P . .
H9 H 0.6449 0.3607 0.2113 0.045 Uiso 0.54 1 calc PR . .
B10 B 0.6945(7) 0.2411(8) 0.2738(6) 0.091(3) Uiso 1 1 d . . .
H10 H 0.6699 0.1978 0.2392 0.110 Uiso 1 1 calc R . .
B11 B 0.7028(6) 0.2305(6) 0.3564(6) 0.082(3) Uani 1 1 d . . .
H11 H 0.6823 0.1807 0.3763 0.099 Uiso 1 1 calc R . .
B12 B 0.6385(7) 0.2969(6) 0.3144(6) 0.087(3) Uani 1 1 d . . .
H12 H 0.5768 0.2908 0.3056 0.104 Uiso 1 1 calc R . .
B23 B 0.8661(6) 0.2361(6) 0.6752(5) 0.072(3) Uani 1 1 d . . .
H23 H 0.9199 0.2090 0.6970 0.087 Uiso 1 1 calc R . .
B24 B 0.7807(7) 0.2228(6) 0.7032(5) 0.079(3) Uani 1 1 d . . .
H24 H 0.7797 0.1869 0.7447 0.094 Uiso 1 1 calc R . .
B25 B 0.7043(7) 0.2284(6) 0.6364(5) 0.075(3) Uani 1 1 d . . .
H25 H 0.6523 0.1964 0.6338 0.091 Uiso 1 1 calc R . .
B26 B 0.7439(7) 0.2438(5) 0.5694(5) 0.072(3) Uani 1 1 d . . .
H26 H 0.7185 0.2206 0.5216 0.087 Uiso 1 1 calc R . .
B27 B 0.8623(8) 0.3251(6) 0.6436(6) 0.089(4) Uani 1 1 d . . .
H27 H 0.9143 0.3570 0.6460 0.107 Uiso 1 1 calc R . .
B28 B 0.8260(8) 0.3090(6) 0.7125(6) 0.089(4) Uani 1 1 d . . .
H28 H 0.8542 0.3300 0.7605 0.107 Uiso 1 1 calc R . .
B29 B 0.7256(8) 0.3050(6) 0.6882(6) 0.088(4) Uani 1 1 d . . .
H29 H 0.6885 0.3236 0.7195 0.106 Uiso 1 1 calc R . .
B30 B 0.7001(8) 0.3162(6) 0.6022(6) 0.090(4) Uani 1 1 d . . .
H30 H 0.6465 0.3411 0.5767 0.108 Uiso 1 1 calc R . .
B31 B 0.7879(7) 0.3297(6) 0.5776(5) 0.082(3) Uani 1 1 d . . .
H31 H 0.7909 0.3652 0.5362 0.098 Uiso 1 1 calc R . .
B32 B 0.7772(8) 0.3678(6) 0.6519(6) 0.094(4) Uani 1 1 d . . .
H32 H 0.7729 0.4273 0.6598 0.113 Uiso 1 1 calc R . .
O1 O 0.3643(6) 0.2180(4) 0.5409(6) 0.152(4) Uani 1 1 d . . .
O2 O 0.4508(9) 0.3013(7) 0.4789(10) 0.237(8) Uani 1 1 d . . .
O3 O 0.4348(9) 0.3546(7) 0.6221(7) 0.249(8) Uani 1 1 d . . .
O4 O 0.2752(5) 0.3517(6) 0.5836(5) 0.158(4) Uani 1 1 d . . .
O5 O 0.2706(9) 0.3208(8) 0.4406(5) 0.209(6) Uani 1 1 d . . .
O6 O 0.3622(7) 0.4449(5) 0.4960(5) 0.177(5) Uani 1 1 d . . .
C1 C 0.8206(5) 0.3158(4) 0.3379(3) 0.062(2) Uani 1 1 d . . .
C2 C 0.7839(5) 0.2751(4) 0.3951(4) 0.063(2) Uani 1 1 d . . .
C3 C 0.9972(6) 0.4033(6) 0.2800(5) 0.093(3) Uani 1 1 d . . .
H3A H 1.0190 0.4529 0.2835 0.111 Uiso 1 1 calc R . .
C4 C 1.0624(7) 0.3482(9) 0.2882(6) 0.140(5) Uani 1 1 d . . .
H4A H 1.0945 0.3535 0.3305 0.210 Uiso 1 1 calc R . .
H4B H 1.0910 0.3575 0.2561 0.210 Uiso 1 1 calc R . .
H4C H 1.0424 0.2991 0.2830 0.210 Uiso 1 1 calc R . .
C5 C 0.9462(8) 0.3965(9) 0.2148(5) 0.147(6) Uani 1 1 d . . .
H5A H 0.9751 0.4010 0.1823 0.221 Uiso 1 1 calc R . .
H5B H 0.9087 0.4346 0.2091 0.221 Uiso 1 1 calc R . .
H5C H 0.9217 0.3493 0.2110 0.221 Uiso 1 1 calc R . .
C6 C 0.9584(6) 0.4597(5) 0.3737(5) 0.088(3) Uani 1 1 d . . .
H6A H 0.9248 0.4487 0.4027 0.106 Uiso 1 1 calc R . .
C7 C 0.9266(7) 0.5311(5) 0.3360(7) 0.128(4) Uani 1 1 d . . .
H7A H 0.8774 0.5213 0.3094 0.192 Uiso 1 1 calc R . .
H7B H 0.9599 0.5463 0.3091 0.192 Uiso 1 1 calc R . .
H7C H 0.9230 0.5695 0.3662 0.192 Uiso 1 1 calc R . .
C8 C 1.0350(7) 0.4733(6) 0.4164(5) 0.112(4) Uani 1 1 d . . .
H8A H 1.0532 0.4290 0.4393 0.167 Uiso 1 1 calc R . .
H8B H 1.0316 0.5115 0.4468 0.167 Uiso 1 1 calc R . .
H8C H 1.0694 0.4880 0.3903 0.167 Uiso 1 1 calc R . .
C11 C 0.9581(5) 0.2956(3) 0.4328(4) 0.0534(18) Uani 1 1 d . . .
C12 C 0.9480(4) 0.3349(4) 0.4876(3) 0.0571(18) Uani 1 1 d . . .
H12A H 0.9248 0.3837 0.4862 0.069 Uiso 1 1 calc R . .
C13 C 0.9906(5) 0.3020(4) 0.5432(4) 0.065(2) Uani 1 1 d . . .
H13A H 0.9996 0.3232 0.5867 0.077 Uiso 1 1 calc R . .
C14 C 1.0860(6) 0.1946(5) 0.5599(5) 0.084(3) Uani 1 1 d . . .
H14A H 1.0977 0.1968 0.6049 0.101 Uiso 1 1 calc R . .
C15 C 1.1210(6) 0.1453(6) 0.5293(7) 0.101(4) Uani 1 1 d . . .
H15A H 1.1581 0.1145 0.5529 0.121 Uiso 1 1 calc R . .
C16 C 1.1011(5) 0.1405(5) 0.4607(6) 0.087(3) Uani 1 1 d . . .
H16A H 1.1254 0.1061 0.4401 0.105 Uiso 1 1 calc R . .
C17 C 1.0486(5) 0.1837(5) 0.4251(5) 0.073(2) Uani 1 1 d . . .
H17A H 1.0355 0.1787 0.3803 0.088 Uiso 1 1 calc R . .
C18 C 1.0130(4) 0.2377(4) 0.4571(4) 0.0601(19) Uani 1 1 d . . .
C19 C 1.0324(4) 0.2421(4) 0.5245(4) 0.0601(19) Uani 1 1 d . . .
C21 C 0.7871(5) 0.1919(4) 0.6307(4) 0.0593(19) Uani 1 1 d . . .
C22 C 0.8372(5) 0.2517(4) 0.5937(4) 0.062(2) Uani 1 1 d . . .
C23 C 0.9028(7) 0.0451(6) 0.7095(4) 0.102(4) Uani 1 1 d . . .
H23A H 0.9269 0.0852 0.6907 0.123 Uiso 1 1 calc R . .
C24 C 0.9132(9) 0.0604(8) 0.7832(5) 0.155(7) Uani 1 1 d . . .
H24A H 0.8873 0.1050 0.7893 0.233 Uiso 1 1 calc R . .
H24B H 0.9660 0.0655 0.8027 0.233 Uiso 1 1 calc R . .
H24C H 0.8927 0.0202 0.8031 0.233 Uiso 1 1 calc R . .
C25 C 0.9413(8) -0.0266(7) 0.6983(6) 0.130(5) Uani 1 1 d . . .
H25A H 0.9354 -0.0345 0.6527 0.196 Uiso 1 1 calc R . .
H25B H 0.9187 -0.0667 0.7166 0.196 Uiso 1 1 calc R . .
H25C H 0.9941 -0.0239 0.7186 0.196 Uiso 1 1 calc R . .
C26 C 0.7677(8) -0.0118(6) 0.6949(6) 0.120(5) Uani 1 1 d . . .
H26A H 0.7967 -0.0371 0.7333 0.144 Uiso 1 1 calc R . .
C27 C 0.7435(8) -0.0705(6) 0.6446(6) 0.135(5) Uani 1 1 d . . .
H27A H 0.7872 -0.0907 0.6325 0.202 Uiso 1 1 calc R . .
H27B H 0.7104 -0.0495 0.6072 0.202 Uiso 1 1 calc R . .
H27C H 0.7174 -0.1088 0.6619 0.202 Uiso 1 1 calc R . .
C28 C 0.7012(8) 0.0268(6) 0.7166(6) 0.136(5) Uani 1 1 d . . .
H28A H 0.7208 0.0636 0.7484 0.203 Uiso 1 1 calc R . .
H28B H 0.6731 -0.0089 0.7349 0.203 Uiso 1 1 calc R . .
H28C H 0.6686 0.0496 0.6799 0.203 Uiso 1 1 calc R . .
C31 C 0.8428(4) 0.0851(3) 0.5547(3) 0.0502(17) Uani 1 1 d . . .
C32 C 0.9225(5) 0.0896(4) 0.5632(4) 0.0596(19) Uani 1 1 d . . .
H32A H 0.9579 0.0910 0.6055 0.072 Uiso 1 1 calc R . .
C33 C 0.9435(5) 0.0759(4) 0.5060(5) 0.072(2) Uani 1 1 d . . .
H33A H 0.9954 0.0665 0.5021 0.086 Uiso 1 1 calc R . .
C34 C 0.8665(9) 0.0374(5) 0.3942(5) 0.103(4) Uani 1 1 d . . .
H34A H 0.9068 0.0355 0.3738 0.123 Uiso 1 1 calc R . .
C35 C 0.7968(11) 0.0197(6) 0.3612(5) 0.118(5) Uani 1 1 d . . .
H35A H 0.7900 0.0051 0.3182 0.142 Uiso 1 1 calc R . .
C36 C 0.7357(9) 0.0224(6) 0.3884(6) 0.114(4) Uani 1 1 d . . .
H36A H 0.6879 0.0098 0.3645 0.137 Uiso 1 1 calc R . .
C37 C 0.7463(6) 0.0448(4) 0.4538(4) 0.079(3) Uani 1 1 d . . .
H37A H 0.7048 0.0466 0.4727 0.095 Uiso 1 1 calc R . .
C38 C 0.8146(5) 0.0636(4) 0.4892(3) 0.0555(18) Uani 1 1 d . . .
C39 C 0.8790(3) 0.0585(3) 0.4591(3) 0.065(2) Uani 1 1 d . . .
C41 C 0.3086(3) 0.1752(3) 0.5617(3) 0.166(6) Uiso 1 1 d R . .
H41A H 0.3243 0.1247 0.5657 0.249 Uiso 1 1 calc R . .
H41B H 0.2614 0.1791 0.5306 0.249 Uiso 1 1 calc R . .
H41C H 0.3025 0.1930 0.6028 0.249 Uiso 1 1 calc R . .
C42 C 0.4147(3) 0.1750(3) 0.5299(3) 0.278(13) Uiso 1 1 d R . .
H42A H 0.3929 0.1307 0.5079 0.333 Uiso 1 1 calc R . .
H42B H 0.4505 0.1617 0.5695 0.333 Uiso 1 1 calc R . .
C43 C 0.4577(3) 0.2307(3) 0.4790(3) 0.318(17) Uiso 1 1 d R . .
H43A H 0.5114 0.2199 0.4898 0.381 Uiso 1 1 calc R . .
H43B H 0.4385 0.2141 0.4349 0.381 Uiso 1 1 calc R . .
C44 C 0.4909(3) 0.3277(3) 0.4389(3) 0.198(8) Uiso 1 1 d R . .
H44A H 0.5280 0.2921 0.4335 0.296 Uiso 1 1 calc R . .
H44B H 0.5158 0.3722 0.4566 0.296 Uiso 1 1 calc R . .
H44C H 0.4580 0.3381 0.3977 0.296 Uiso 1 1 calc R . .
C45 C 0.5055(3) 0.3223(3) 0.6544(3) 0.300(14) Uiso 1 1 d R . .
H45A H 0.5217 0.3436 0.6967 0.450 Uiso 1 1 calc R . .
H45B H 0.5428 0.3317 0.6297 0.450 Uiso 1 1 calc R . .
H45C H 0.4992 0.2702 0.6583 0.450 Uiso 1 1 calc R . .
C46 C 0.3921(3) 0.3552(3) 0.6767(3) 0.035(7) Uiso 0.17 1 d PR . .
H46A H 0.3984 0.3077 0.6980 0.042 Uiso 0.17 1 calc PR . .
H46B H 0.4148 0.3919 0.7083 0.042 Uiso 0.17 1 calc PR . .
C47 C 0.3133(3) 0.3703(3) 0.6561(3) 0.213(8) Uiso 1 1 d R . .
H47A H 0.3055 0.4222 0.6631 0.255 Uiso 1 1 calc R . .
H47B H 0.2871 0.3430 0.6837 0.255 Uiso 1 1 calc R . .
C48 C 0.1989(3) 0.3640(3) 0.5531(3) 0.262(11) Uiso 1 1 d R . .
H48A H 0.1701 0.3715 0.5853 0.393 Uiso 1 1 calc R . .
H48B H 0.1795 0.3221 0.5271 0.393 Uiso 1 1 calc R . .
H48C H 0.1952 0.4069 0.5261 0.393 Uiso 1 1 calc R . .
C49 C 0.2566(3) 0.2715(3) 0.3939(3) 0.276(14) Uiso 1 1 d R . .
H49A H 0.2116 0.2850 0.3628 0.414 Uiso 1 1 calc R . .
H49B H 0.2497 0.2242 0.4117 0.414 Uiso 1 1 calc R . .
H49C H 0.2984 0.2694 0.3731 0.414 Uiso 1 1 calc R . .
C50 C 0.2809(3) 0.3995(3) 0.4011(3) 0.339(16) Uiso 1 1 d R . .
H50A H 0.3125 0.3902 0.3707 0.407 Uiso 1 1 calc R . .
H50B H 0.2318 0.4156 0.3766 0.407 Uiso 1 1 calc R . .
C51 C 0.3146(3) 0.4577(3) 0.4453(3) 0.029(10) Uiso 0.12 1 d PR . .
H51A H 0.3377 0.4920 0.4205 0.035 Uiso 0.12 1 calc PR . .
H51B H 0.2733 0.4837 0.4576 0.035 Uiso 0.12 1 calc PR . .
C52 C 0.4064(3) 0.5006(3) 0.5491(3) 0.44(2) Uiso 1 1 d R . .
H52A H 0.4032 0.5494 0.5314 0.660 Uiso 1 1 calc R . .
H52B H 0.4585 0.4861 0.5619 0.660 Uiso 1 1 calc R . .
H52C H 0.3842 0.4999 0.5861 0.660 Uiso 1 1 calc R . .

loop_
_atom_site_aniso_label
_atom_site_aniso_U_11
_atom_site_aniso_U_22
_atom_site_aniso_U_33
_atom_site_aniso_U_23
_atom_site_aniso_U_13
_atom_site_aniso_U_12
Sm1 0.0676(3) 0.0323(2) 0.0462(2) -0.00082(15) 0.01672(17) -0.00233(16)
P2 0.0810(14) 0.0447(11) 0.0569(11) 0.0089(9) 0.0292(10) 0.0031(9)
P1 0.0817(14) 0.0451(10) 0.0489(10) 0.0008(8) 0.0178(10) -0.0088(9)
Li1 0.113(14) 0.059(10) 0.115(13) 0.011(9) 0.010(11) 0.004(9)
N1 0.097(5) 0.051(4) 0.061(4) 0.008(3) 0.024(4) -0.016(3)
N2 0.156(8) 0.056(4) 0.066(4) 0.021(4) 0.058(5) 0.025(5)
B3 0.072(6) 0.057(5) 0.059(5) 0.001(4) 0.011(4) 0.006(5)
B4 0.087(7) 0.061(6) 0.058(5) 0.010(5) 0.001(5) -0.004(5)
B5 0.114(9) 0.083(8) 0.047(5) -0.010(5) 0.011(5) -0.022(6)
B6 0.085(7) 0.042(5) 0.101(8) -0.008(5) 0.023(6) -0.012(5)
B7 0.070(7) 0.087(7) 0.067(6) 0.006(5) 0.006(5) 0.010(5)
B8 0.084(7) 0.069(7) 0.070(6) 0.008(5) -0.003(5) 0.005(5)
B9 0.041(7) 0.044(7) 0.021(5) -0.003(5) -0.010(5) -0.009(6)
B11 0.066(6) 0.073(7) 0.106(9) 0.011(6) 0.015(6) -0.014(5)
B12 0.081(7) 0.092(9) 0.081(7) 0.002(6) 0.002(6) -0.005(6)
B23 0.090(7) 0.062(6) 0.065(6) -0.017(5) 0.016(5) 0.007(5)
B24 0.124(9) 0.066(6) 0.055(5) -0.003(5) 0.040(6) 0.019(6)
B25 0.083(7) 0.069(6) 0.081(7) 0.008(5) 0.033(6) 0.023(5)
B26 0.113(9) 0.046(5) 0.057(5) 0.006(4) 0.017(5) 0.017(5)
B27 0.130(10) 0.054(6) 0.089(8) -0.031(6) 0.036(7) -0.001(6)
B28 0.134(11) 0.067(7) 0.069(7) -0.023(5) 0.027(7) 0.011(7)
B29 0.117(10) 0.075(7) 0.082(7) 0.004(6) 0.040(7) 0.027(6)
B30 0.119(10) 0.068(7) 0.083(7) 0.006(6) 0.023(7) 0.034(7)
B31 0.129(10) 0.046(6) 0.072(6) 0.004(5) 0.026(7) 0.011(6)
B32 0.139(11) 0.057(6) 0.090(8) -0.017(6) 0.033(7) 0.021(7)
O1 0.175(10) 0.087(6) 0.221(12) 0.005(6) 0.099(9) 0.004(6)
O2 0.231(15) 0.160(12) 0.39(2) -0.009(11) 0.210(16) -0.011(9)
O3 0.275(17) 0.182(13) 0.219(13) -0.026(10) -0.098(12) 0.033(11)
O4 0.116(7) 0.142(9) 0.220(11) -0.012(8) 0.049(7) 0.005(6)
O5 0.286(16) 0.203(12) 0.127(8) 0.043(9) 0.021(9) 0.016(12)
O6 0.268(13) 0.077(6) 0.226(12) -0.019(6) 0.143(11) -0.041(6)
C1 0.091(6) 0.045(4) 0.049(4) 0.003(3) 0.012(4) -0.008(4)
C2 0.073(5) 0.054(5) 0.062(5) 0.007(4) 0.018(4) 0.003(4)
C3 0.110(8) 0.093(7) 0.081(6) 0.025(5) 0.034(6) -0.022(6)
C4 0.112(10) 0.191(16) 0.139(11) 0.014(11) 0.072(9) -0.013(10)
C5 0.153(12) 0.221(16) 0.063(6) 0.033(8) 0.014(7) -0.007(11)
C6 0.119(8) 0.049(5) 0.095(7) 0.010(5) 0.022(6) -0.015(5)
C7 0.147(11) 0.060(7) 0.174(12) 0.009(7) 0.032(9) -0.016(7)
C8 0.142(11) 0.082(7) 0.104(8) -0.009(6) 0.014(7) -0.042(7)
C11 0.075(5) 0.033(4) 0.055(4) 0.005(3) 0.019(4) -0.008(3)
C12 0.075(5) 0.036(4) 0.058(4) -0.001(3) 0.009(4) -0.011(3)
C13 0.079(6) 0.057(5) 0.052(4) -0.006(4) 0.002(4) -0.018(4)
C14 0.076(6) 0.071(6) 0.096(7) 0.013(5) -0.002(5) -0.007(5)
C15 0.068(6) 0.085(8) 0.146(10) 0.046(8) 0.017(7) 0.000(5)
C16 0.081(7) 0.067(6) 0.121(9) 0.020(6) 0.038(6) 0.003(5)
C17 0.088(6) 0.060(5) 0.083(6) 0.011(5) 0.042(5) 0.008(5)
C18 0.059(5) 0.052(4) 0.071(5) 0.005(4) 0.020(4) -0.014(4)
C19 0.064(5) 0.054(5) 0.057(4) 0.008(4) 0.003(4) -0.011(4)
C21 0.080(5) 0.053(4) 0.050(4) 0.005(3) 0.024(4) 0.008(4)
C22 0.092(6) 0.035(4) 0.063(5) -0.007(3) 0.028(4) -0.002(4)
C23 0.140(10) 0.104(8) 0.059(5) 0.013(5) 0.013(6) 0.060(7)
C24 0.225(16) 0.176(13) 0.061(6) 0.021(7) 0.025(8) 0.116(12)
C25 0.184(13) 0.112(10) 0.103(8) 0.025(7) 0.048(9) 0.078(9)
C26 0.195(13) 0.076(7) 0.122(9) 0.045(7) 0.106(9) 0.032(8)
C27 0.222(15) 0.066(7) 0.156(11) -0.003(7) 0.124(11) -0.032(8)
C28 0.206(14) 0.095(8) 0.147(11) 0.030(8) 0.126(11) 0.024(9)
C31 0.076(5) 0.029(3) 0.049(4) 0.003(3) 0.022(4) 0.000(3)
C32 0.070(5) 0.035(4) 0.074(5) 0.007(3) 0.017(4) 0.002(3)
C33 0.094(6) 0.035(4) 0.102(7) 0.000(4) 0.053(6) 0.005(4)
C34 0.199(14) 0.043(5) 0.085(7) -0.008(5) 0.072(8) -0.001(7)
C35 0.230(18) 0.060(7) 0.063(7) -0.006(5) 0.030(9) -0.018(9)
C36 0.173(13) 0.058(6) 0.089(8) -0.004(6) -0.017(8) -0.026(7)
C37 0.113(8) 0.050(5) 0.072(5) -0.004(4) 0.017(5) -0.023(5)
C38 0.081(5) 0.034(4) 0.053(4) -0.003(3) 0.017(4) -0.019(3)
C39 0.115(7) 0.025(3) 0.068(5) -0.004(3) 0.048(5) -0.006(4)
